data_7217793
loop_
_publ_author_name
'Zhao, Rongqing'
'Zhou, Jian'
'Liu, Xing'
'Zhang, Li'
'Tang, Qiuling'
'Tan, XiaoFeng'

_publ_section_title
;
 Solvothermal syntheses of lanthanide thiogermanates displaying three new
 structural moieties
;
_journal_name_full 'RSC Advances'
_journal_paper_doi 10.1039/C4RA07812H
_journal_year 2014
_chemical_formula_moiety 'C16 H54 Er2 N12 O2, Ge2 S6'
_chemical_formula_sum 'C16 H54 Er2 Ge2 N12 O2 S6'
_chemical_formula_weight 1118.87
_chemical_name_systematic
; 
 ? 
;
_space_group_IT_number 14
_symmetry_cell_setting monoclinic
_symmetry_space_group_name_Hall '-P 2yn'
_symmetry_space_group_name_H-M 'P 1 21/n 1'
_atom_sites_solution_hydrogens geom
_atom_sites_solution_primary direct
_atom_sites_solution_secondary difmap
_audit_creation_method SHELXL-97
_cell_angle_alpha 90.00
_cell_angle_beta 97.635(3)
_cell_angle_gamma 90.00
_cell_formula_units_Z 2
_cell_length_a 11.710(2)
_cell_length_b 11.318(2)
_cell_length_c 13.548(2)
_cell_measurement_temperature 296(2)
_cell_volume 1779.6(5)
_computing_structure_refinement 'SHELXL-97 (Sheldrick, 1997)'
_computing_structure_solution 'SHELXS-97 (Sheldrick, 1990)'
_diffrn_ambient_temperature 296(2)
_diffrn_detector_area_resol_mean 7.31
_diffrn_measured_fraction_theta_full 0.983
_diffrn_measured_fraction_theta_max 0.983
_diffrn_measurement_device_type 'Rigaku Mercury'
_diffrn_measurement_method \w
_diffrn_radiation_monochromator graphite
_diffrn_radiation_source 'fine-focus sealed tube'
_diffrn_radiation_type MoK\a
_diffrn_radiation_wavelength 0.71073
_diffrn_reflns_av_R_equivalents 0.0199
_diffrn_reflns_av_sigmaI/netI 0.0184
_diffrn_reflns_limit_h_max 13
_diffrn_reflns_limit_h_min -13
_diffrn_reflns_limit_k_max 12
_diffrn_reflns_limit_k_min -13
_diffrn_reflns_limit_l_max 16
_diffrn_reflns_limit_l_min -15
_diffrn_reflns_number 12194
_diffrn_reflns_theta_full 25.10
_diffrn_reflns_theta_max 25.10
_diffrn_reflns_theta_min 2.16
_exptl_absorpt_coefficient_mu 6.728
_exptl_absorpt_correction_T_max 0.663
_exptl_absorpt_correction_T_min 0.525
_exptl_absorpt_correction_type multi-scan
_exptl_absorpt_process_details 'Jacobson, R. (1998) Private communication'
_exptl_crystal_colour red
_exptl_crystal_density_diffrn 2.088
_exptl_crystal_density_method 'not measured'
_exptl_crystal_description block
_exptl_crystal_F_000 1092
_exptl_crystal_size_max 0.11
_exptl_crystal_size_mid 0.08
_exptl_crystal_size_min 0.06
_refine_diff_density_max 0.345
_refine_diff_density_min -0.987
_refine_diff_density_rms 0.119
_refine_ls_extinction_method none
_refine_ls_goodness_of_fit_ref 1.152
_refine_ls_hydrogen_treatment mixed
_refine_ls_matrix_type full
_refine_ls_number_parameters 185
_refine_ls_number_reflns 3110
_refine_ls_number_restraints 1
_refine_ls_restrained_S_all 1.152
_refine_ls_R_factor_all 0.0184
_refine_ls_R_factor_gt 0.0171
_refine_ls_shift/su_max 0.002
_refine_ls_shift/su_mean 0.000
_refine_ls_structure_factor_coef Fsqd
_refine_ls_weighting_details 'calc w=1/[\s^2^(Fo^2^)+(0.0179P)^2^+1.5534P] where P=(Fo^2^+2Fc^2^)/3'
_refine_ls_weighting_scheme calc
_refine_ls_wR_factor_gt 0.0413
_refine_ls_wR_factor_ref 0.0418
_reflns_number_gt 2946
_reflns_number_total 3110
_reflns_threshold_expression >2sigma(I)
_cod_data_source_file c4ra07812h2.cif
_cod_data_source_block II
_cod_original_sg_symbol_Hall '-P 2yn '
_cod_original_sg_symbol_H-M 'P 21/n'
_cod_database_code 7217793

loop_
_symmetry_equiv_pos_as_xyz
'x, y, z'
'-x+1/2, y+1/2, -z+1/2'
'-x, -y, -z'
'x-1/2, -y-1/2, z-1/2'

loop_
_atom_site_label
_atom_site_type_symbol
_atom_site_fract_x
_atom_site_fract_y
_atom_site_fract_z
_atom_site_U_iso_or_equiv
_atom_site_adp_type
_atom_site_occupancy
_atom_site_symmetry_multiplicity
_atom_site_calc_flag
_atom_site_refinement_flags
Er1 Er 0.975202(9) 0.415313(11) 0.113013(9) 0.01691(5) Uani 1 1 d .
Ge1 Ge 1.01242(2) 0.02586(3) 0.38576(2) 0.01977(8) Uani 1 1 d .
S1 S 0.93827(7) 0.12892(7) 0.50955(6) 0.02875(17) Uani 1 1 d .
S2 S 0.88599(6) -0.00602(7) 0.25799(6) 0.02859(17) Uani 1 1 d .
S3 S 1.16373(6) 0.11155(8) 0.34111(6) 0.02925(18) Uani 1 1 d .
O1W O 0.91447(17) 0.4517(2) -0.04604(15) 0.0252(4) Uani 1 1 d D
N1 N 0.8617(2) 0.5845(2) 0.1609(2) 0.0317(6) Uani 1 1 d .
H1A H 0.8426 0.6297 0.1066 0.038 Uiso 1 1 calc R
H1B H 0.7958 0.5564 0.1793 0.038 Uiso 1 1 calc R
N2 N 1.0851(2) 0.5269(2) 0.26071(18) 0.0279(6) Uani 1 1 d .
H2C H 1.1602 0.5281 0.2501 0.034 Uiso 1 1 calc R
N3 N 0.9499(3) 0.3237(3) 0.2778(2) 0.0364(7) Uani 1 1 d .
H3A H 0.8776 0.2956 0.2742 0.044 Uiso 1 1 calc R
H3B H 0.9984 0.2619 0.2886 0.044 Uiso 1 1 calc R
N4 N 0.7696(2) 0.3423(2) 0.08768(19) 0.0244(5) Uani 1 1 d .
H4A H 0.7365 0.3608 0.1419 0.029 Uiso 1 1 calc R
H4B H 0.7309 0.3808 0.0355 0.029 Uiso 1 1 calc R
N5 N 0.9631(2) 0.1990(2) 0.06796(19) 0.0260(5) Uani 1 1 d .
H5C H 0.9731 0.1548 0.1246 0.031 Uiso 1 1 calc R
N6 N 1.1677(2) 0.3082(2) 0.1340(2) 0.0343(6) Uani 1 1 d .
H6A H 1.2215 0.3577 0.1163 0.041 Uiso 1 1 calc R
H6B H 1.1870 0.2912 0.1990 0.041 Uiso 1 1 calc R
C1 C 0.9175(3) 0.6613(3) 0.2422(3) 0.0411(9) Uani 1 1 d .
H1C H 0.8890 0.6402 0.3039 0.049 Uiso 1 1 calc R
H1D H 0.8964 0.7428 0.2273 0.049 Uiso 1 1 calc R
C2 C 1.0461(3) 0.6506(3) 0.2563(3) 0.0370(8) Uani 1 1 d .
H2A H 1.0762 0.6901 0.2016 0.044 Uiso 1 1 calc R
H2B H 1.0771 0.6903 0.3174 0.044 Uiso 1 1 calc R
C3 C 1.0828(3) 0.4688(4) 0.3570(2) 0.0432(9) Uani 1 1 d .
H3C H 1.0935 0.5277 0.4094 0.052 Uiso 1 1 calc R
H3D H 1.1463 0.4133 0.3684 0.052 Uiso 1 1 calc R
C4 C 0.9706(4) 0.4035(3) 0.3624(3) 0.0412(9) Uani 1 1 d .
H4C H 0.9755 0.3591 0.4241 0.049 Uiso 1 1 calc R
H4D H 0.9076 0.4595 0.3608 0.049 Uiso 1 1 calc R
C5 C 0.7575(3) 0.2149(3) 0.0699(2) 0.0304(7) Uani 1 1 d .
H5A H 0.6822 0.1982 0.0335 0.037 Uiso 1 1 calc R
H5B H 0.7637 0.1735 0.1331 0.037 Uiso 1 1 calc R
C6 C 0.8501(3) 0.1718(3) 0.0109(3) 0.0302(7) Uani 1 1 d .
H6C H 0.8426 0.0873 0.0000 0.036 Uiso 1 1 calc R
H6D H 0.8426 0.2108 -0.0533 0.036 Uiso 1 1 calc R
C7 C 1.0587(3) 0.1773(3) 0.0106(3) 0.0343(8) Uani 1 1 d .
H7A H 1.0528 0.2302 -0.0461 0.041 Uiso 1 1 calc R
H7B H 1.0550 0.0967 -0.0140 0.041 Uiso 1 1 calc R
C8 C 1.1712(3) 0.1972(3) 0.0760(3) 0.0360(8) Uani 1 1 d .
H8A H 1.1868 0.1311 0.1214 0.043 Uiso 1 1 calc R
H8B H 1.2331 0.2017 0.0351 0.043 Uiso 1 1 calc R
H1W H 0.850(2) 0.430(3) -0.072(3) 0.049(12) Uiso 1 1 d D

loop_
_atom_site_aniso_label
_atom_site_aniso_U_11
_atom_site_aniso_U_22
_atom_site_aniso_U_33
_atom_site_aniso_U_23
_atom_site_aniso_U_13
_atom_site_aniso_U_12
Er1 0.01613(7) 0.01780(8) 0.01715(8) 0.00214(5) 0.00351(5) 0.00032(4)
Ge1 0.01764(14) 0.02194(18) 0.02029(16) 0.00497(12) 0.00460(11) 0.00143(11)
S1 0.0379(4) 0.0244(4) 0.0259(4) 0.0067(3) 0.0114(3) 0.0110(3)
S2 0.0249(4) 0.0346(4) 0.0254(4) 0.0046(3) 0.0003(3) -0.0033(3)
S3 0.0191(3) 0.0409(5) 0.0280(4) 0.0100(3) 0.0043(3) -0.0033(3)
O1W 0.0199(10) 0.0327(12) 0.0219(11) 0.0049(9) -0.0013(8) -0.0098(9)
N1 0.0252(13) 0.0270(15) 0.0447(17) 0.0022(12) 0.0120(12) 0.0017(10)
N2 0.0293(13) 0.0308(15) 0.0237(13) 0.0013(11) 0.0037(10) -0.0059(11)
N3 0.0443(16) 0.0368(17) 0.0275(14) 0.0081(12) 0.0020(12) -0.0115(13)
N4 0.0211(11) 0.0282(14) 0.0250(13) 0.0013(11) 0.0065(10) 0.0017(10)
N5 0.0265(13) 0.0228(14) 0.0297(14) 0.0053(11) 0.0080(10) 0.0018(10)
N6 0.0243(13) 0.0332(16) 0.0444(17) 0.0017(13) 0.0002(12) 0.0026(11)
C1 0.047(2) 0.0284(19) 0.051(2) -0.0097(16) 0.0195(17) 0.0037(15)
C2 0.0459(19) 0.031(2) 0.0355(19) -0.0085(15) 0.0103(15) -0.0084(15)
C3 0.058(2) 0.048(2) 0.0218(17) 0.0048(16) -0.0013(15) -0.0110(18)
C4 0.062(2) 0.039(2) 0.0250(18) 0.0055(15) 0.0154(16) -0.0078(17)
C5 0.0248(15) 0.0288(18) 0.0379(18) 0.0052(14) 0.0049(13) -0.0058(12)
C6 0.0296(16) 0.0204(16) 0.0401(19) -0.0041(14) 0.0033(13) -0.0030(12)
C7 0.0344(17) 0.0297(19) 0.0408(19) -0.0034(15) 0.0128(14) 0.0055(13)
C8 0.0275(16) 0.040(2) 0.042(2) 0.0048(16) 0.0099(14) 0.0115(14)

loop_
_atom_type_symbol
_atom_type_description
_atom_type_scat_dispersion_real
_atom_type_scat_dispersion_imag
_atom_type_scat_source
C C 0.0033 0.0016 'International Tables Vol C Tables 4.2.6.8 and 6.1.1.4'
H H 0.0000 0.0000 'International Tables Vol C Tables 4.2.6.8 and 6.1.1.4'
N N 0.0061 0.0033 'International Tables Vol C Tables 4.2.6.8 and 6.1.1.4'
O O 0.0106 0.0060 'International Tables Vol C Tables 4.2.6.8 and 6.1.1.4'
S S 0.1246 0.1234 'International Tables Vol C Tables 4.2.6.8 and 6.1.1.4'
Cl Cl 0.1484 0.1585 'International Tables Vol C Tables 4.2.6.8 and 6.1.1.4'
Ge Ge 0.1547 1.8001 'International Tables Vol C Tables 4.2.6.8 and 6.1.1.4'
Er Er -0.2586 4.9576 'International Tables Vol C Tables 4.2.6.8 and 6.1.1.4'

loop_
_geom_angle_atom_site_label_1
_geom_angle_atom_site_label_2
_geom_angle_atom_site_label_3
_geom_angle
_geom_angle_site_symmetry_1
_geom_angle_site_symmetry_3
O1W Er1 O1W 67.11(8) . 3_765
O1W Er1 N1 89.83(9) . .
O1W Er1 N1 86.87(9) 3_765 .
O1W Er1 N3 151.59(8) . .
O1W Er1 N3 140.81(8) 3_765 .
N1 Er1 N3 87.44(10) . .
O1W Er1 N5 86.84(8) . .
O1W Er1 N5 124.60(8) 3_765 .
N1 Er1 N5 143.35(8) . .
N3 Er1 N5 78.77(9) . .
O1W Er1 N4 75.62(8) . .
O1W Er1 N4 138.74(8) 3_765 .
N1 Er1 N4 75.67(8) . .
N3 Er1 N4 76.30(9) . .
N5 Er1 N4 68.14(8) . .
O1W Er1 N6 111.27(9) . .
O1W Er1 N6 79.41(9) 3_765 .
N1 Er1 N6 147.32(9) . .
N3 Er1 N6 84.90(10) . .
N5 Er1 N6 65.45(8) . .
N4 Er1 N6 132.40(9) . .
O1W Er1 N2 136.91(8) . .
O1W Er1 N2 74.32(8) 3_765 .
N1 Er1 N2 69.16(9) . .
N3 Er1 N2 67.43(8) . .
N5 Er1 N2 132.32(8) . .
N4 Er1 N2 129.65(8) . .
N6 Er1 N2 78.58(9) . .
O1W Er1 Er1 33.85(5) . 3_765
O1W Er1 Er1 33.26(5) 3_765 3_765
N1 Er1 Er1 88.01(7) . 3_765
N3 Er1 Er1 172.84(7) . 3_765
N5 Er1 Er1 108.09(6) . 3_765
N4 Er1 Er1 107.86(6) . 3_765
N6 Er1 Er1 96.01(7) . 3_765
N2 Er1 Er1 105.74(6) . 3_765
S2 Ge1 S3 110.47(3) . .
S2 Ge1 S1 117.50(3) . 3_756
S3 Ge1 S1 111.55(3) . 3_756
S2 Ge1 S1 112.60(3) . .
S3 Ge1 S1 112.10(4) . .
S1 Ge1 S1 91.42(3) 3_756 .
Ge1 S1 Ge1 88.58(3) 3_756 .
Er1 O1W Er1 112.89(8) . 3_765
Er1 O1W H1W 121(3) . .
Er1 O1W H1W 124(3) 3_765 .
C1 N1 Er1 116.8(2) . .
C1 N1 H1A 108.1 . .
Er1 N1 H1A 108.1 . .
C1 N1 H1B 108.1 . .
Er1 N1 H1B 108.1 . .
H1A N1 H1B 107.3 . .
C3 N2 C2 114.9(3) . .
C3 N2 Er1 114.0(2) . .
C2 N2 Er1 108.42(19) . .
C3 N2 H2C 106.3 . .
C2 N2 H2C 106.3 . .
Er1 N2 H2C 106.3 . .
C4 N3 Er1 114.7(2) . .
C4 N3 H3A 108.6 . .
Er1 N3 H3A 108.6 . .
C4 N3 H3B 108.6 . .
Er1 N3 H3B 108.6 . .
H3A N3 H3B 107.6 . .
C5 N4 Er1 114.46(17) . .
C5 N4 H4A 108.6 . .
Er1 N4 H4A 108.6 . .
C5 N4 H4B 108.6 . .
Er1 N4 H4B 108.6 . .
H4A N4 H4B 107.6 . .
C7 N5 C6 112.5(3) . .
C7 N5 Er1 105.59(19) . .
C6 N5 Er1 110.31(18) . .
C7 N5 H5C 109.4 . .
C6 N5 H5C 109.4 . .
Er1 N5 H5C 109.4 . .
C8 N6 Er1 115.54(19) . .
C8 N6 H6A 108.4 . .
Er1 N6 H6A 108.4 . .
C8 N6 H6B 108.4 . .
Er1 N6 H6B 108.4 . .
H6A N6 H6B 107.5 . .
N1 C1 C2 112.5(3) . .
N1 C1 H1C 109.1 . .
C2 C1 H1C 109.1 . .
N1 C1 H1D 109.1 . .
C2 C1 H1D 109.1 . .
H1C C1 H1D 107.8 . .
N2 C2 C1 112.5(3) . .
N2 C2 H2A 109.1 . .
C1 C2 H2A 109.1 . .
N2 C2 H2B 109.1 . .
C1 C2 H2B 109.1 . .
H2A C2 H2B 107.8 . .
N2 C3 C4 112.3(3) . .
N2 C3 H3C 109.1 . .
C4 C3 H3C 109.1 . .
N2 C3 H3D 109.1 . .
C4 C3 H3D 109.1 . .
H3C C3 H3D 107.9 . .
N3 C4 C3 108.6(3) . .
N3 C4 H4C 110.0 . .
C3 C4 H4C 110.0 . .
N3 C4 H4D 110.0 . .
C3 C4 H4D 110.0 . .
H4C C4 H4D 108.4 . .
N4 C5 C6 110.1(2) . .
N4 C5 H5A 109.6 . .
C6 C5 H5A 109.6 . .
N4 C5 H5B 109.6 . .
C6 C5 H5B 109.6 . .
H5A C5 H5B 108.1 . .
N5 C6 C5 108.2(3) . .
N5 C6 H6C 110.0 . .
C5 C6 H6C 110.0 . .
N5 C6 H6D 110.0 . .
C5 C6 H6D 110.0 . .
H6C C6 H6D 108.4 . .
N5 C7 C8 109.5(3) . .
N5 C7 H7A 109.8 . .
C8 C7 H7A 109.8 . .
N5 C7 H7B 109.8 . .
C8 C7 H7B 109.8 . .
H7A C7 H7B 108.2 . .
N6 C8 C7 110.8(3) . .
N6 C8 H8A 109.5 . .
C7 C8 H8A 109.5 . .
N6 C8 H8B 109.5 . .
C7 C8 H8B 109.5 . .
H8A C8 H8B 108.1 . .

loop_
_geom_bond_atom_site_label_1
_geom_bond_atom_site_label_2
_geom_bond_distance
_geom_bond_site_symmetry_2
Er1 O1W 2.216(2) .
Er1 O1W 2.251(2) 3_765
Er1 N1 2.466(3) .
Er1 N3 2.514(3) .
Er1 N5 2.523(3) .
Er1 N4 2.525(2) .
Er1 N6 2.542(3) .
Er1 N2 2.563(3) .
Er1 Er1 3.7231(5) 3_765
Ge1 S2 2.1535(8) .
Ge1 S3 2.1750(8) .
Ge1 S1 2.2795(9) 3_756
Ge1 S1 2.3053(8) .
S1 Ge1 2.2795(9) 3_756
O1W Er1 2.251(2) 3_765
O1W H1W 0.833(19) .
N1 C1 1.485(5) .
N1 H1A 0.9000 .
N1 H1B 0.9000 .
N2 C3 1.464(4) .
N2 C2 1.471(5) .
N2 H2C 0.9100 .
N3 C4 1.455(5) .
N3 H3A 0.9000 .
N3 H3B 0.9000 .
N4 C5 1.466(4) .
N4 H4A 0.9000 .
N4 H4B 0.9000 .
N5 C7 1.465(4) .
N5 C6 1.474(4) .
N5 H5C 0.9100 .
N6 C8 1.485(4) .
N6 H6A 0.9000 .
N6 H6B 0.9000 .
C1 C2 1.498(5) .
C1 H1C 0.9700 .
C1 H1D 0.9700 .
C2 H2A 0.9700 .
C2 H2B 0.9700 .
C3 C4 1.518(5) .
C3 H3C 0.9700 .
C3 H3D 0.9700 .
C4 H4C 0.9700 .
C4 H4D 0.9700 .
C5 C6 1.510(4) .
C5 H5A 0.9700 .
C5 H5B 0.9700 .
C6 H6C 0.9700 .
C6 H6D 0.9700 .
C7 C8 1.505(5) .
C7 H7A 0.9700 .
C7 H7B 0.9700 .
C8 H8A 0.9700 .
C8 H8B 0.9700 .
